data_2211311
loop_
_publ_author_name
'Deng, Zhao-Peng'
'Gao, Shan'
'Huo, Li-Hua'
'Zhao, Hui'

_publ_section_title
;
 Triaquabis(4-formylbenzoato-\k^2^<i>O</i>,<i>O</i>')cadmium(II)
 3.5-hydrate
;
_journal_issue 12
_journal_name_full 'Acta Crystallographica Section E'
_journal_page_first m3362
_journal_page_last m3364
_journal_paper_doi 10.1107/S1600536806047842
_journal_volume 62
_journal_year 2006
_chemical_formula_iupac '[Cd (C8 H5 O3)2 (H2 O )3] , 3.5H2 O'
_chemical_formula_moiety 'C16 H16 Cd O9, 3.5(H2 O)'
_chemical_formula_sum 'C16 H23 Cd O12.5'
_chemical_formula_weight 527.75
_chemical_name_systematic
;
 Triaquacadmium(II)bis(4-formylbenzoateto-\k^2^O,O') tetrahydrate
;
_space_group_IT_number 15
_symmetry_cell_setting monoclinic
_symmetry_space_group_name_Hall '-C 2yc'
_symmetry_space_group_name_H-M 'C 1 2/c 1'
_atom_sites_solution_hydrogens geom
_atom_sites_solution_primary direct
_atom_sites_solution_secondary difmap
_cell_angle_alpha 90.00
_cell_angle_beta 95.10(3)
_cell_angle_gamma 90.00
_cell_formula_units_Z 8
_cell_length_a 32.746(7)
_cell_length_b 5.9269(12)
_cell_length_c 22.238(4)
_cell_measurement_reflns_used 16610
_cell_measurement_temperature 295(2)
_cell_measurement_theta_max 27.46
_cell_measurement_theta_min 3.23
_cell_volume 4298.9(15)
_computing_cell_refinement RAPID-AUTO
_computing_data_collection 'RAPID-AUTO (Rigaku Corporation, 1998)'
_computing_data_reduction 'CrystalStructure (Rigaku/MSC, 2002)'
_computing_molecular_graphics 'ORTEPII (Johnson, 1976)'
_computing_publication_material SHELXL97
_computing_structure_refinement 'SHELXL97 (Sheldrick, 1997)'
_computing_structure_solution 'SHELXS97 (Sheldrick, 1997)'
_diffrn_ambient_temperature 295(2)
_diffrn_detector_area_resol_mean 10.000
_diffrn_measured_fraction_theta_full 0.999
_diffrn_measured_fraction_theta_max 0.999
_diffrn_measurement_device_type 'Rigaku RAXIS-RAPID'
_diffrn_measurement_method \w
_diffrn_radiation_monochromator graphite
_diffrn_radiation_source 'fine-focus sealed tube'
_diffrn_radiation_type MoK\a
_diffrn_radiation_wavelength 0.71073
_diffrn_reflns_av_R_equivalents 0.0230
_diffrn_reflns_av_sigmaI/netI 0.0195
_diffrn_reflns_limit_h_max 41
_diffrn_reflns_limit_h_min -42
_diffrn_reflns_limit_k_max 7
_diffrn_reflns_limit_k_min -7
_diffrn_reflns_limit_l_max 28
_diffrn_reflns_limit_l_min -28
_diffrn_reflns_number 19472
_diffrn_reflns_theta_full 27.48
_diffrn_reflns_theta_max 27.48
_diffrn_reflns_theta_min 3.23
_diffrn_standards_decay_% 0
_diffrn_standards_interval_count 0
_diffrn_standards_interval_time 0
_diffrn_standards_number 0
_exptl_absorpt_coefficient_mu 1.076
_exptl_absorpt_correction_T_max 0.8298
_exptl_absorpt_correction_T_min 0.6979
_exptl_absorpt_correction_type multi-scan
_exptl_absorpt_process_details '(ABSCOR; Higashi, 1995)'
_exptl_crystal_colour blue
_exptl_crystal_density_diffrn 1.631
_exptl_crystal_density_method 'not measured'
_exptl_crystal_description prism
_exptl_crystal_F_000 2136
_exptl_crystal_size_max 0.36
_exptl_crystal_size_mid 0.25
_exptl_crystal_size_min 0.18
_refine_diff_density_max 0.326
_refine_diff_density_min -0.239
_refine_ls_extinction_method none
_refine_ls_goodness_of_fit_ref 1.068
_refine_ls_hydrogen_treatment mixed
_refine_ls_matrix_type full
_refine_ls_number_parameters 306
_refine_ls_number_reflns 4937
_refine_ls_number_restraints 19
_refine_ls_restrained_S_all 1.067
_refine_ls_R_factor_all 0.0304
_refine_ls_R_factor_gt 0.0225
_refine_ls_shift/su_max 0.001
_refine_ls_shift/su_mean 0.000
_refine_ls_structure_factor_coef Fsqd
_refine_ls_weighting_details 'calc w=1/[\s^2^(Fo^2^)+(0.0303P)^2^+0.0000P] where P=(Fo^2^+2Fc^2^)/3'
_refine_ls_weighting_scheme calc
_refine_ls_wR_factor_gt 0.0507
_refine_ls_wR_factor_ref 0.0527
_reflns_number_gt 4119
_reflns_number_total 4937
_reflns_threshold_expression I>2\s(I)
_cod_data_source_file bx2034.cif
_cod_data_source_block I
_cod_depositor_comments
;
The following automatic conversions were performed:
'_symmetry_cell_setting' value 'Monoclinic' changed to 'monoclinic'
according to '/home/saulius/struct/CIF-dictionaries/cif_core.dic'
dictionary named 'cif_core.dic' version 2.4.1 from 2010-06-29.

Automatic conversion script
Id: cif_fix_enum 1527 2010-12-29 10:47:43Z saulius 

The following automatic conversions were performed:

'_symmetry_cell_setting' value 'Monoclinic' changed to 'monoclinic'
according to /home/saulius/struct/CIF-dictionaries/cif_core.dic
dictionary named 'cif_core.dic' version 2.4.1 from 2010-06-29.

Automatic conversion script
Id: cif_fix_values 1715 2011-07-08 13:25:40Z adriana 
;
_cod_original_sg_symbol_H-M 'C 2/c'
_cod_database_code 2211311
_cod_database_fobs_code 2211311

loop_
_symmetry_equiv_pos_as_xyz
'x, y, z'
'-x, y, -z+1/2'
'x+1/2, y+1/2, z'
'-x+1/2, y+1/2, -z+1/2'
'-x, -y, -z'
'x, -y, z-1/2'
'-x+1/2, -y+1/2, -z'
'x+1/2, -y+1/2, z-1/2'

loop_
_atom_site_type_symbol
_atom_site_label
_atom_site_fract_x
_atom_site_fract_y
_atom_site_fract_z
_atom_site_U_iso_or_equiv
_atom_site_adp_type
_atom_site_calc_flag
_atom_site_refinement_flags
_atom_site_occupancy
Cd Cd1 0.110988(4) 0.44881(2) 0.235210(6) 0.03260(5) Uani d . 1
O O1 0.23248(5) 1.0848(3) -0.08084(8) 0.0709(5) Uani d . 1
O O2 0.13311(5) 0.3813(2) 0.13457(7) 0.0537(4) Uani d . 1
O O3 0.14046(4) 0.7184(2) 0.17484(6) 0.0423(3) Uani d . 1
O O4 0.11098(4) 0.7494(2) 0.30690(6) 0.0469(3) Uani d . 1
O O5 0.08002(4) 0.4361(2) 0.32812(6) 0.0470(3) Uani d . 1
O O6 0.06078(5) 1.2110(3) 0.58146(7) 0.0706(5) Uani d . 1
O O1W 0.17152(4) 0.3371(3) 0.28578(8) 0.0597(4) Uani d D 1
O O2W 0.09275(4) 0.0788(2) 0.22323(7) 0.0434(3) Uani d D 1
O O3W 0.04814(4) 0.5571(2) 0.18776(6) 0.0414(3) Uani d D 1
O O4W 0.23391(4) 1.3521(3) -0.18247(7) 0.0586(4) Uani d D 1
O O5W 0.0000 0.8619(4) 0.2500 0.0596(6) Uani d SD 1
O O6W -0.00610(4) 0.2249(3) 0.16675(7) 0.0554(4) Uani d D 1
O O7W 0.20222(4) 0.9604(2) 0.23439(7) 0.0513(3) Uani d D 1
C C1 0.21795(7) 0.8988(5) -0.07704(10) 0.0573(6) Uani d . 1
C C2 0.19893(5) 0.8164(3) -0.02356(8) 0.0407(4) Uani d . 1
C C3 0.18145(6) 0.6034(3) -0.02366(9) 0.0456(5) Uani d . 1
C C4 0.16349(6) 0.5284(3) 0.02659(9) 0.0418(4) Uani d . 1
C C5 0.16280(5) 0.6647(3) 0.07694(8) 0.0346(4) Uani d . 1
C C6 0.17958(6) 0.8808(3) 0.07608(8) 0.0408(4) Uani d . 1
C C7 0.19813(6) 0.9537(3) 0.02654(9) 0.0418(4) Uani d . 1
C C8 0.14411(5) 0.5814(3) 0.13189(8) 0.0371(4) Uani d . 1
C C9 0.09102(5) 0.6341(3) 0.34126(8) 0.0355(4) Uani d . 1
C C10 0.08052(5) 0.7354(3) 0.39975(8) 0.0344(4) Uani d . 1
C C11 0.09511(6) 0.9474(3) 0.41651(8) 0.0426(4) Uani d . 1
C C12 0.08609(6) 1.0402(3) 0.47050(9) 0.0454(4) Uani d . 1
C C13 0.06229(6) 0.9240(3) 0.50822(9) 0.0439(4) Uani d . 1
C C14 0.04789(7) 0.7114(4) 0.49149(10) 0.0567(6) Uani d . 1
C C15 0.05669(7) 0.6184(4) 0.43743(9) 0.0503(5) Uani d . 1
C C16 0.05193(7) 1.0232(4) 0.56542(10) 0.0599(6) Uani d . 1
H H1 0.2188 0.8018 -0.1098 0.069 Uiso calc R 1
H H4 0.1518 0.3854 0.0265 0.050 Uiso calc R 1
H H3 0.1818 0.5112 -0.0574 0.055 Uiso calc R 1
H H6 0.1782 0.9758 0.1091 0.049 Uiso calc R 1
H H7 0.2102 1.0959 0.0267 0.050 Uiso calc R 1
H H11 0.1110 1.0274 0.3912 0.051 Uiso calc R 1
H H12 0.0961 1.1823 0.4816 0.054 Uiso calc R 1
H H14 0.0322 0.6310 0.5170 0.068 Uiso calc R 1
H H15 0.0466 0.4765 0.4262 0.060 Uiso calc R 1
H H16 0.0376 0.9344 0.5908 0.072 Uiso calc R 1
H H1W1 0.1821(7) 0.228(3) 0.2691(12) 0.090 Uiso d D 1
H H1W2 0.1873(7) 0.449(3) 0.2894(14) 0.090 Uiso d D 1
H H2W1 0.0959(7) -0.002(3) 0.2543(6) 0.065 Uiso d D 1
H H2W2 0.1042(7) 0.020(3) 0.1946(7) 0.065 Uiso d D 1
H H3W1 0.0316(6) 0.446(3) 0.1817(10) 0.062 Uiso d D 1
H H3W2 0.0510(6) 0.619(3) 0.1541(6) 0.062 Uiso d D 1
H H4W1 0.2370(7) 1.284(4) -0.1491(7) 0.088 Uiso d D 1
H H4W2 0.2566(5) 1.402(5) -0.1919(11) 0.088 Uiso d D 1
H H5W1 0.0166(7) 0.776(4) 0.2353(13) 0.089 Uiso d D 1
H H6W1 -0.0031(7) 0.119(3) 0.1922(10) 0.083 Uiso d D 1
H H6W2 -0.0296(4) 0.283(4) 0.1680(11) 0.083 Uiso d D 1
H H7W1 0.1834(6) 0.901(4) 0.2118(9) 0.077 Uiso d D 1
H H7W2 0.2126(7) 0.869(4) 0.2601(9) 0.077 Uiso d D 1

loop_
_atom_site_aniso_label
_atom_site_aniso_U_11
_atom_site_aniso_U_22
_atom_site_aniso_U_33
_atom_site_aniso_U_12
_atom_site_aniso_U_13
_atom_site_aniso_U_23
Cd1 0.03751(7) 0.02776(7) 0.03362(7) -0.00001(5) 0.00928(5) 0.00178(5)
O1W 0.0517(8) 0.0506(9) 0.0741(11) 0.0096(7) -0.0091(8) -0.0083(8)
O2W 0.0582(8) 0.0282(6) 0.0455(8) -0.0001(6) 0.0143(6) 0.0032(6)
O3W 0.0429(7) 0.0414(7) 0.0405(7) 0.0020(6) 0.0077(5) 0.0096(6)
O4W 0.0520(8) 0.0678(10) 0.0554(10) -0.0087(8) 0.0014(7) 0.0184(8)
O5W 0.0589(13) 0.0411(11) 0.0840(17) 0.000 0.0349(12) 0.000
O6W 0.0469(7) 0.0522(9) 0.0684(10) 0.0043(7) 0.0114(7) 0.0098(8)
O7W 0.0468(8) 0.0517(8) 0.0545(9) -0.0050(7) -0.0001(6) 0.0007(7)
O1 0.0831(11) 0.0799(12) 0.0519(10) -0.0178(9) 0.0185(8) 0.0200(9)
O2 0.0765(10) 0.0367(7) 0.0519(9) -0.0069(7) 0.0281(7) 0.0024(6)
O3 0.0478(7) 0.0482(8) 0.0329(7) -0.0061(6) 0.0139(5) -0.0037(6)
O4 0.0662(8) 0.0404(7) 0.0365(7) -0.0025(6) 0.0184(6) 0.0023(6)
O5 0.0584(8) 0.0399(7) 0.0450(8) -0.0085(6) 0.0176(6) -0.0094(6)
O6 0.0810(11) 0.0782(12) 0.0548(10) -0.0144(9) 0.0187(8) -0.0329(9)
C1 0.0594(12) 0.0790(17) 0.0350(11) -0.0081(12) 0.0128(9) 0.0029(11)
C2 0.0395(9) 0.0494(11) 0.0343(10) 0.0014(9) 0.0090(7) 0.0041(8)
C3 0.0550(11) 0.0495(11) 0.0341(10) -0.0027(9) 0.0142(8) -0.0094(8)
C4 0.0474(10) 0.0362(9) 0.0436(10) -0.0027(8) 0.0134(8) -0.0053(8)
C5 0.0342(8) 0.0375(9) 0.0331(9) 0.0026(8) 0.0087(7) 0.0007(7)
C6 0.0515(10) 0.0375(9) 0.0349(10) -0.0045(8) 0.0116(8) -0.0044(8)
C7 0.0475(10) 0.0385(9) 0.0405(10) -0.0049(9) 0.0103(8) 0.0031(8)
C8 0.0368(8) 0.0406(10) 0.0351(9) 0.0027(8) 0.0100(7) 0.0031(8)
C9 0.0384(9) 0.0383(9) 0.0301(9) 0.0032(8) 0.0048(7) 0.0004(8)
C10 0.0399(9) 0.0345(9) 0.0287(9) 0.0001(7) 0.0033(7) 0.0010(7)
C11 0.0526(10) 0.0404(10) 0.0362(10) -0.0096(9) 0.0108(8) -0.0002(8)
C12 0.0555(11) 0.0399(10) 0.0413(10) -0.0111(9) 0.0071(9) -0.0087(9)
C13 0.0487(10) 0.0498(11) 0.0337(10) -0.0055(9) 0.0064(8) -0.0084(8)
C14 0.0766(14) 0.0530(13) 0.0440(12) -0.0218(11) 0.0248(10) -0.0061(10)
C15 0.0699(13) 0.0408(10) 0.0425(11) -0.0170(10) 0.0184(10) -0.0071(9)
C16 0.0681(14) 0.0715(15) 0.0419(12) -0.0150(12) 0.0157(10) -0.0172(11)

loop_
_atom_type_symbol
_atom_type_description
_atom_type_scat_dispersion_real
_atom_type_scat_dispersion_imag
_atom_type_scat_source
C C 0.0033 0.0016 'International Tables Vol C Tables 4.2.6.8 and 6.1.1.4'
H H 0.0000 0.0000 'International Tables Vol C Tables 4.2.6.8 and 6.1.1.4'
O O 0.0106 0.0060 'International Tables Vol C Tables 4.2.6.8 and 6.1.1.4'
Cd Cd -0.8075 1.2024 'International Tables Vol C Tables 4.2.6.8 and 6.1.1.4'

loop_
_geom_angle_atom_site_label_1
_geom_angle_atom_site_label_2
_geom_angle_atom_site_label_3
_geom_angle
_geom_angle_publ_flag
O2W Cd1 O1W 89.18(6) yes
O2W Cd1 O3W 90.03(5) yes
O1W Cd1 O3W 177.40(6) yes
O2W Cd1 O3 134.71(5) yes
O1W Cd1 O3 95.49(6) yes
O3W Cd1 O3 86.82(5) yes
O2W Cd1 O5 86.77(5) yes
O1W Cd1 O5 88.94(6) yes
O3W Cd1 O5 88.54(5) yes
O3 Cd1 O5 138.19(4) yes
O2W Cd1 O4 141.11(5) yes
O1W Cd1 O4 86.51(6) yes
O3W Cd1 O4 92.55(5) yes
O3 Cd1 O4 84.18(5) yes
O5 Cd1 O4 54.55(4) yes
O2W Cd1 O2 80.31(5) yes
O1W Cd1 O2 95.06(6) yes
O3W Cd1 O2 87.25(5) yes
O3 Cd1 O2 54.43(5) yes
O5 Cd1 O2 166.39(5) yes
O4 Cd1 O2 138.57(5) yes
O2W Cd1 C9 114.00(5) no
O1W Cd1 C9 87.44(6) no
O3W Cd1 C9 90.61(5) no
O3 Cd1 C9 111.20(5) no
O5 Cd1 C9 27.31(5) no
O4 Cd1 C9 27.24(5) no
O2 Cd1 C9 165.55(5) no
O2W Cd1 C8 107.25(5) no
O1W Cd1 C8 96.02(6) no
O3W Cd1 C8 86.58(5) no
O3 Cd1 C8 27.47(5) no
O5 Cd1 C8 165.14(5) no
O4 Cd1 C8 111.64(5) no
O2 Cd1 C8 26.96(5) no
C9 Cd1 C8 138.65(6) no
Cd1 O1W H1W1 112.3(19) no
Cd1 O1W H1W2 109(2) no
H1W1 O1W H1W2 112.3(16) no
Cd1 O2W H2W1 116.3(16) no
Cd1 O2W H2W2 110.9(16) no
H2W1 O2W H2W2 110.7(15) no
Cd1 O3W H3W1 112.5(15) no
Cd1 O3W H3W2 111.0(15) no
H3W1 O3W H3W2 108.3(14) no
H4W1 O4W H4W2 110.4(15) no
H6W1 O6W H6W2 109.5(15) no
H7W1 O7W H7W2 111.7(16) no
C8 O2 Cd1 89.90(11) no
C8 O3 Cd1 93.78(11) no
C9 O4 Cd1 91.81(11) no
C9 O5 Cd1 92.11(11) no
O1 C1 C2 123.8(2) no
O1 C1 H1 118.1 no
C2 C1 H1 118.1 no
C7 C2 C3 120.02(17) no
C7 C2 C1 119.66(19) no
C3 C2 C1 120.31(19) no
C4 C3 C2 119.80(18) no
C4 C3 H3 120.1 no
C2 C3 H3 120.1 no
C3 C4 C5 120.39(18) no
C3 C4 H4 119.8 no
C5 C4 H4 119.8 no
C4 C5 C6 119.39(17) no
C4 C5 C8 120.35(16) no
C6 C5 C8 120.26(16) no
C7 C6 C5 120.19(17) no
C7 C6 H6 119.9 no
C5 C6 H6 119.9 no
C6 C7 C2 120.16(18) no
C6 C7 H7 119.9 no
C2 C7 H7 119.9 no
O2 C8 O3 121.88(17) no
O2 C8 C5 119.66(17) no
O3 C8 C5 118.45(16) no
O2 C8 Cd1 63.14(10) no
O3 C8 Cd1 58.75(9) no
C5 C8 Cd1 177.16(13) no
O4 C9 O5 121.53(17) no
O4 C9 C10 118.92(17) no
O5 C9 C10 119.55(16) no
O4 C9 Cd1 60.95(10) no
O5 C9 Cd1 60.58(9) no
C10 C9 Cd1 179.39(12) no
C15 C10 C11 119.52(17) no
C15 C10 C9 120.70(17) no
C11 C10 C9 119.78(16) no
C12 C11 C10 120.13(18) no
C12 C11 H11 119.9 no
C10 C11 H11 119.9 no
C11 C12 C13 120.53(18) no
C11 C12 H12 119.7 no
C13 C12 H12 119.7 no
C12 C13 C14 119.24(18) no
C12 C13 C16 120.89(19) no
C14 C13 C16 119.9(2) no
C15 C14 C13 120.4(2) no
C15 C14 H14 119.8 no
C13 C14 H14 119.8 no
C14 C15 C10 120.14(19) no
C14 C15 H15 119.9 no
C10 C15 H15 119.9 no
O6 C16 C13 124.2(2) no
O6 C16 H16 117.9 no
C13 C16 H16 117.9 no

loop_
_geom_bond_atom_site_label_1
_geom_bond_atom_site_label_2
_geom_bond_distance
_geom_bond_publ_flag
Cd1 O2W 2.2821(13) yes
Cd1 O1W 2.2882(16) yes
Cd1 O3W 2.3183(14) yes
Cd1 O3 2.3488(13) yes
Cd1 O5 2.3823(15) yes
Cd1 O4 2.3906(14) yes
Cd1 O2 2.4458(15) yes
Cd1 C9 2.7332(18) no
Cd1 C8 2.7416(19) no
O1W H1W1 0.84(2) no
O1W H1W2 0.84(2) no
O2W H2W1 0.841(9) no
O2W H2W2 0.841(9) no
O3W H3W1 0.856(19) no
O3W H3W2 0.846(9) no
O4W H4W1 0.845(9) no
O4W H4W2 0.85(2) no
O5W H5W1 0.834(10) no
O6W H6W1 0.85(2) no
O6W H6W2 0.847(9) no
O7W H7W1 0.84(2) no
O7W H7W2 0.84(2) no
O1 C1 1.207(3) no
O2 C8 1.243(2) no
O3 C8 1.267(2) no
O4 C9 1.252(2) no
O5 C9 1.255(2) no
O6 C16 1.196(3) no
C1 C2 1.474(3) no
C1 H1 0.9300 no
C2 C7 1.382(3) no
C2 C3 1.386(3) no
C3 C4 1.382(3) no
C3 H3 0.9300 no
C4 C5 1.383(3) no
C4 H4 0.9300 no
C5 C6 1.394(3) no
C5 C8 1.498(2) no
C6 C7 1.374(3) no
C6 H6 0.9300 no
C7 H7 0.9300 no
C9 C10 1.500(2) no
C10 C15 1.381(3) no
C10 C11 1.383(2) no
C11 C12 1.376(3) no
C11 H11 0.9300 no
C12 C13 1.379(3) no
C12 H12 0.9300 no
C13 C14 1.384(3) no
C13 C16 1.468(3) no
C14 C15 1.376(3) no
C14 H14 0.9300 no
C15 H15 0.9300 no
C16 H16 0.9300 ?

loop_
_geom_hbond_atom_site_label_D
_geom_hbond_atom_site_label_H
_geom_hbond_atom_site_label_A
_geom_hbond_site_symmetry_A
_geom_hbond_distance_DH
_geom_hbond_distance_HA
_geom_hbond_distance_DA
_geom_hbond_angle_DHA
_geom_hbond_publ_flag
O1W H1W1 O7W 1_545 0.84(2) 1.905(10) 2.740(2) 174(3) yes
O1W H1W2 O4W 6_576 0.84(2) 1.985(14) 2.794(2) 162(3) yes
O2W H2W1 O4 1_545 0.841(9) 1.916(12) 2.7265(19) 161(2) yes
O2W H2W2 O3 1_545 0.841(9) 2.213(16) 2.9086(19) 140.1(18) yes
O3W H3W1 O6W . 0.856(19) 1.812(10) 2.665(2) 176(2) yes
O3W H3W2 O6 6_575 0.846(9) 1.954(9) 2.797(2) 174(2) yes
O4W H4W1 O1 . 0.85(2) 1.937(10) 2.764(2) 166(2) yes
O4W H4W2 O7W 7_575 0.843(19) 1.897(10) 2.715(2) 163(2) yes
O5W H5W1 O3W . 0.834(10) 2.02(3) 2.837(2) 169(3) yes
O6W H6W1 O5W 1_545 0.85(2) 1.990(10) 2.834(2) 176(3) yes
O6W H6W2 O5 2 0.847(9) 1.891(10) 2.736(2) 175(3) yes
O7W H7W1 O3 . 0.84(2) 1.904(11) 2.7250(19) 167(2) yes
O7W H7W2 O4W 6_576 0.84(2) 1.917(10) 2.754(2) 177(2) yes

loop_
_geom_torsion_atom_site_label_1
_geom_torsion_atom_site_label_2
_geom_torsion_atom_site_label_3
_geom_torsion_atom_site_label_4
_geom_torsion
_geom_torsion_publ_flag
O2W Cd1 O2 C8 178.38(12) no
O1W Cd1 O2 C8 -93.33(12) no
O3W Cd1 O2 C8 87.88(11) no
O3 Cd1 O2 C8 -0.19(10) no
O5 Cd1 O2 C8 159.98(18) no
O4 Cd1 O2 C8 -2.86(15) no
C9 Cd1 O2 C8 6.1(3) no
O2W Cd1 O3 C8 -1.81(13) no
O1W Cd1 O3 C8 92.49(11) no
O3W Cd1 O3 C8 -88.70(11) no
O5 Cd1 O3 C8 -172.94(10) no
O4 Cd1 O3 C8 178.41(10) no
O2 Cd1 O3 C8 0.18(10) no
C9 Cd1 O3 C8 -178.13(10) no
O2W Cd1 O4 C9 -6.83(15) no
O1W Cd1 O4 C9 -91.19(11) no
O3W Cd1 O4 C9 86.38(11) no
O3 Cd1 O4 C9 172.93(11) no
O5 Cd1 O4 C9 0.00(10) no
O2 Cd1 O4 C9 175.11(10) no
C8 Cd1 O4 C9 173.72(10) no
O2W Cd1 O5 C9 175.71(11) no
O1W Cd1 O5 C9 86.47(11) no
O3W Cd1 O5 C9 -94.18(11) no
O3 Cd1 O5 C9 -10.59(14) no
O4 Cd1 O5 C9 0.00(10) no
O2 Cd1 O5 C9 -166.13(19) no
C8 Cd1 O5 C9 -23.4(2) no
O1 C1 C2 C7 -1.7(3) no
O1 C1 C2 C3 177.4(2) no
C7 C2 C3 C4 -0.4(3) no
C1 C2 C3 C4 -179.59(18) no
C2 C3 C4 C5 0.1(3) no
C3 C4 C5 C6 1.5(3) no
C3 C4 C5 C8 -178.70(17) no
C4 C5 C6 C7 -2.7(3) no
C8 C5 C6 C7 177.49(16) no
C5 C6 C7 C2 2.3(3) no
C3 C2 C7 C6 -0.8(3) no
C1 C2 C7 C6 178.39(17) no
Cd1 O2 C8 O3 0.33(18) no
Cd1 O2 C8 C5 179.46(14) no
Cd1 O3 C8 O2 -0.35(19) no
Cd1 O3 C8 C5 -179.49(13) no
C4 C5 C8 O2 7.6(3) no
C6 C5 C8 O2 -172.56(17) no
C4 C5 C8 O3 -173.24(16) no
C6 C5 C8 O3 6.6(3) no
O2W Cd1 C8 O2 -1.68(12) no
O1W Cd1 C8 O2 89.34(12) no
O3W Cd1 C8 O2 -90.64(11) no
O3 Cd1 C8 O2 179.67(18) no
O5 Cd1 C8 O2 -161.70(17) no
O4 Cd1 C8 O2 177.96(11) no
C9 Cd1 C8 O2 -177.69(10) no
O2W Cd1 C8 O3 178.65(10) no
O1W Cd1 C8 O3 -90.33(11) no
O3W Cd1 C8 O3 89.69(10) no
O5 Cd1 C8 O3 18.6(2) no
O4 Cd1 C8 O3 -1.70(11) no
O2 Cd1 C8 O3 -179.67(18) no
C9 Cd1 C8 O3 2.64(14) no
Cd1 O4 C9 O5 0.00(18) no
Cd1 O4 C9 C10 179.32(13) no
Cd1 O5 C9 O4 0.00(18) no
Cd1 O5 C9 C10 -179.32(14) no
O2W Cd1 C9 O4 175.31(10) no
O1W Cd1 C9 O4 87.35(11) no
O3W Cd1 C9 O4 -94.38(11) no
O3 Cd1 C9 O4 -7.55(11) no
O5 Cd1 C9 O4 180.00(17) no
O2 Cd1 C9 O4 -13.1(3) no
C8 Cd1 C9 O4 -8.86(14) no
O2W Cd1 C9 O5 -4.69(12) no
O1W Cd1 C9 O5 -92.65(11) no
O3W Cd1 C9 O5 85.62(11) no
O3 Cd1 C9 O5 172.45(10) no
O4 Cd1 C9 O5 180.00(17) no
O2 Cd1 C9 O5 166.94(18) no
C8 Cd1 C9 O5 171.14(10) no
O4 C9 C10 C15 176.54(18) no
O5 C9 C10 C15 -4.1(3) no
O4 C9 C10 C11 -4.0(3) no
O5 C9 C10 C11 175.31(16) no
C15 C10 C11 C12 0.3(3) no
C9 C10 C11 C12 -179.09(17) no
C10 C11 C12 C13 -0.4(3) no
C11 C12 C13 C14 0.7(3) no
C11 C12 C13 C16 -179.0(2) no
C12 C13 C14 C15 -1.0(3) no
C16 C13 C14 C15 178.7(2) no
C13 C14 C15 C10 0.9(3) no
C11 C10 C15 C14 -0.6(3) no
C9 C10 C15 C14 178.81(19) no
C12 C13 C16 O6 4.7(4) no
C14 C13 C16 O6 -174.9(2) no
